data_1559355
loop_
_publ_author_name
'Paul, Suparna'
'Das, Riyanka'
'Seth, Madhupa'
'Hirani, Harish'
'Murmu, Naresh Chandra'
'Banerjee, Priyabrata'

_publ_section_title
;
 A Urea-Functionalized Chemoreceptor for Expeditious Chromogenic
 Recognition of Toxic Industrial Pollutants Cu2+ and CN-- from Real Water
 Sources and Biofluids: Diagnosis of Wilson&#x2019;s disease from Human
 Urine
;
_journal_name_full 'Industrial &amp; Engineering Chemistry Research'
_journal_paper_doi 10.1021/acs.iecr.0c02695
_journal_year 2020
_chemical_formula_moiety '2(C13 H10 N8 O9), 2(C2 H6 O S)'
_chemical_formula_sum 'C30 H32 N16 O20 S2'
_chemical_formula_weight 1000.83
_space_group_crystal_system monoclinic
_space_group_IT_number 15
_space_group_name_Hall '-C 2yc'
_space_group_name_H-M_alt 'C 1 2/c 1'
_atom_sites_solution_hydrogens geom
_audit_creation_date 2019-09-03
_audit_creation_method
;
Olex2 1.2
(compiled 2018.05.29 svn.r3508 for OlexSys, GUI svn.r5506)
;
_cell_angle_alpha 90
_cell_angle_beta 107.470(2)
_cell_angle_gamma 90
_cell_formula_units_Z 4
_cell_length_a 21.4965(13)
_cell_length_b 8.1050(4)
_cell_length_c 24.4598(14)
_cell_measurement_reflns_used 4885
_cell_measurement_temperature 100(2)
_cell_measurement_theta_max 27.99
_cell_measurement_theta_min 2.70
_cell_volume 4065.0(4)
_computing_cell_refinement 'Bruker SAINT'
_computing_data_collection 'Bruker APEX3'
_computing_data_reduction 'Bruker SAINT'
_computing_molecular_graphics 'Olex2 (Dolomanov et al., 2009)'
_computing_publication_material 'Olex2 (Dolomanov et al., 2009)'
_computing_structure_refinement 'ShelXL (Sheldrick, 2015)'
_computing_structure_solution 'SHELXT 2014/5 (Sheldrick, 2014)'
_diffrn_ambient_temperature 99.69
_diffrn_measured_fraction_theta_full 0.970
_diffrn_measured_fraction_theta_max 0.997
_diffrn_measurement_device_type 'Bruker APEX-III CCD'
_diffrn_measurement_method '\f and \w scans'
_diffrn_radiation_type MoK\a
_diffrn_radiation_wavelength 0.71073
_diffrn_reflns_av_R_equivalents 0.0697
_diffrn_reflns_av_unetI/netI 0.0510
_diffrn_reflns_Laue_measured_fraction_full 0.970
_diffrn_reflns_Laue_measured_fraction_max 0.997
_diffrn_reflns_limit_h_max 25
_diffrn_reflns_limit_h_min -25
_diffrn_reflns_limit_k_max 9
_diffrn_reflns_limit_k_min -8
_diffrn_reflns_limit_l_max 29
_diffrn_reflns_limit_l_min -29
_diffrn_reflns_number 17711
_diffrn_reflns_point_group_measured_fraction_full 0.970
_diffrn_reflns_point_group_measured_fraction_max 0.997
_diffrn_reflns_theta_full 25.242
_diffrn_reflns_theta_max 24.998
_diffrn_reflns_theta_min 2.702
_diffrn_source 'fine focus sealed tube'
_exptl_absorpt_coefficient_mu 0.235
_exptl_absorpt_correction_type multi-scan
_exptl_absorpt_process_details SADABS
_exptl_crystal_colour colourless
_exptl_crystal_density_diffrn 1.635
_exptl_crystal_description block
_exptl_crystal_F_000 2064
_exptl_crystal_size_max .20
_exptl_crystal_size_mid .16
_exptl_crystal_size_min .14
_exptl_transmission_factor_max .968
_exptl_transmission_factor_min .956
_refine_diff_density_max 1.027
_refine_diff_density_min -0.828
_refine_diff_density_rms 0.066
_refine_ls_extinction_method none
_refine_ls_goodness_of_fit_ref 1.029
_refine_ls_hydrogen_treatment constr
_refine_ls_matrix_type full
_refine_ls_number_parameters 310
_refine_ls_number_reflns 3581
_refine_ls_number_restraints 7
_refine_ls_restrained_S_all 1.115
_refine_ls_R_factor_all 0.0709
_refine_ls_R_factor_gt 0.0535
_refine_ls_shift/su_max 0.000
_refine_ls_shift/su_mean 0.000
_refine_ls_structure_factor_coef Fsqd
_refine_ls_weighting_details 'w=1/[\s^2^(Fo^2^)+(0.0528P)^2^+13.1907P] where P=(Fo^2^+2Fc^2^)/3'
_refine_ls_weighting_scheme calc
_refine_ls_wR_factor_gt 0.1249
_refine_ls_wR_factor_ref 0.1394
_reflns_Friedel_coverage 0.000
_reflns_number_gt 2835
_reflns_number_total 3581
_reflns_threshold_expression 'I > 2\s(I)'
_cod_data_source_file ie0c02695_si_002.cif
_cod_data_source_block BDC
_cod_database_code 1559355
_shelxl_version_number 2014-3
_shelx_space_group_comment
;
The symmetry employed for this shelxl refinement is uniquely defined
by the following loop, which should always be used as a source of
symmetry information in preference to the above space-group names.
They are only intended as comments.
;
_olex2_refinement_description
;
1. Fixed Uiso
 At 1.2 times of:
  All C(H) groups, All N(H) groups
 At 1.5 times of:
  All C(H,H,H,H,H,H) groups
2. Restrained distances
 S2B-C8 \\sim S2A-C8
 with sigma of 0.02
 S2B-C6 \\sim S2A-C6
 with sigma of 0.02
 S2B-C6 \\sim S2B-C8 \\sim S2A-C6 \\sim S2A-C8
 with sigma of 0.02
 S2A-O5A \\sim S2B-O5B
 with sigma of 0.02
3. Uiso/Uaniso restraints and constraints
Uanis(O5B) = Uanis(O5A)
Uanis(S2B) = Uanis(S2A)
Uanis(O5B) = Uanis(O5A) = Uanis(O002)
4. Others
 Sof(H8BD)=Sof(H8BE)=Sof(H8BF)=Sof(H6BD)=Sof(H6BE)=Sof(H6BF)=Sof(S2B)=Sof(O5B)=
 1-FVAR(1)
 Sof(H8AA)=Sof(H8AB)=Sof(H8AC)=Sof(H6AA)=Sof(H6AB)=Sof(H6AC)=Sof(S2A)=Sof(O5A)=
 FVAR(1)
5.a Aromatic/amide H refined with riding coordinates:
 N005(H005), N008(H008), N009(H009), N00C(H00C), C00N(H00N), C00P(H00P),
 C00R(H00R), C00U(H00U), C00V(H00V), C00X(H00X)
5.b Idealised Me refined as rotating group:
 C8(H8AA,H8AB,H8AC), C8(H8BD,H8BE,H8BF), C6(H6AA,H6AB,H6AC), C6(H6BD,H6BE,H6BF)
;
_olex2_submission_special_instructions 'No special instructions were received'

loop_
_space_group_symop_operation_xyz
'x, y, z'
'-x, y, -z+1/2'
'x+1/2, y+1/2, z'
'-x+1/2, y+1/2, -z+1/2'
'-x, -y, -z'
'x, -y, z-1/2'
'-x+1/2, -y+1/2, -z'
'x+1/2, -y+1/2, z-1/2'

loop_
_atom_site_label
_atom_site_type_symbol
_atom_site_fract_x
_atom_site_fract_y
_atom_site_fract_z
_atom_site_U_iso_or_equiv
_atom_site_adp_type
_atom_site_occupancy
_atom_site_site_symmetry_order
_atom_site_calc_flag
_atom_site_refinement_flags_posn
_atom_site_refinement_flags_adp
_atom_site_refinement_flags_occupancy
_atom_site_disorder_assembly
_atom_site_disorder_group
O002 O 0.22604(10) 0.1686(2) 0.27840(8) 0.0258(4) Uani 1 1 d . . . . .
O003 O 0.00571(10) 0.0218(2) 0.07191(9) 0.0285(5) Uani 1 1 d . . . . .
O004 O 0.03632(10) 0.0931(3) 0.16106(8) 0.0302(5) Uani 1 1 d . . . . .
N005 N 0.26942(11) 0.4245(3) 0.30952(9) 0.0215(5) Uani 1 1 d . . . . .
H005 H 0.2622 0.5309 0.3115 0.026 Uiso 1 1 calc R . . . .
N2 N 0.04116(11) 0.1012(3) 0.11192(10) 0.0226(5) Uani 1 1 d . . . . .
O1 O 0.19030(12) 0.3856(3) -0.03392(9) 0.0406(6) Uani 1 1 d . . . . .
N008 N 0.17160(12) 0.4041(3) 0.24077(9) 0.0228(5) Uani 1 1 d . . . . .
H008 H 0.1677 0.5112 0.2447 0.027 Uiso 1 1 calc R . . . .
N009 N 0.32824(11) 0.3521(3) 0.33998(10) 0.0218(5) Uani 1 1 d . . . . .
H009 H 0.3570 0.3250 0.3224 0.026 Uiso 1 1 calc R . . . .
O2 O 0.43524(11) 0.1815(3) 0.35372(12) 0.0443(6) Uani 1 1 d . . . . .
O00B O 0.12443(13) 0.1762(3) -0.05447(9) 0.0425(6) Uani 1 1 d . . . . .
N00C N 0.12590(12) 0.3174(3) 0.19889(9) 0.0232(5) Uani 1 1 d . . . . .
H00C H 0.0924 0.2715 0.2066 0.028 Uiso 1 1 calc R . . . .
O00E O 0.49424(12) 0.1053(3) 0.43835(13) 0.0569(8) Uani 1 1 d . . . . .
N4 N 0.44516(13) 0.1708(3) 0.40605(14) 0.0358(7) Uani 1 1 d . . . . .
O00G O 0.33547(14) 0.2977(4) 0.59710(11) 0.0627(9) Uani 1 1 d . . . . .
N1 N 0.15410(14) 0.2834(3) -0.02144(11) 0.0303(6) Uani 1 1 d . . . . .
O3 O 0.42889(14) 0.1872(3) 0.60372(11) 0.0600(8) Uani 1 1 d . . . . .
C00J C 0.22295(13) 0.3192(3) 0.27594(11) 0.0180(6) Uani 1 1 d . . . . .
C00L C 0.13290(13) 0.3033(3) 0.14576(12) 0.0198(6) Uani 1 1 d . . . . .
C00M C 0.09109(14) 0.2057(3) 0.10144(12) 0.0202(6) Uani 1 1 d . . . . .
C00N C 0.09784(14) 0.1995(3) 0.04697(12) 0.0218(6) Uani 1 1 d . . . . .
H00N H 0.0694 0.1336 0.0179 0.026 Uiso 1 1 calc R . . . .
C00O C 0.34097(13) 0.3234(3) 0.39687(12) 0.0199(6) Uani 1 1 d . . . . .
C00P C 0.29793(14) 0.3841(3) 0.42582(12) 0.0225(6) Uani 1 1 d . . . . .
H00P H 0.2600 0.4425 0.4047 0.027 Uiso 1 1 calc R . . . .
N3 N 0.37756(16) 0.2522(4) 0.57591(13) 0.0471(8) Uani 1 1 d . . . . .
C00R C 0.18273(14) 0.3914(3) 0.13173(12) 0.0228(6) Uani 1 1 d . . . . .
H00R H 0.2123 0.4564 0.1603 0.027 Uiso 1 1 calc R . . . .
C00S C 0.14659(15) 0.2906(3) 0.03564(12) 0.0242(6) Uani 1 1 d . . . . .
C00T C 0.39698(14) 0.2386(3) 0.43051(13) 0.0261(7) Uani 1 1 d . . . . .
C00U C 0.18938(15) 0.3853(3) 0.07797(12) 0.0250(6) Uani 1 1 d . . . . .
H00U H 0.2232 0.4457 0.0695 0.030 Uiso 1 1 calc R . . . .
C00V C 0.30940(15) 0.3611(4) 0.48349(13) 0.0285(7) Uani 1 1 d . . . . .
H00V H 0.2796 0.4025 0.5020 0.034 Uiso 1 1 calc R . . . .
C00W C 0.36516(16) 0.2765(4) 0.51464(13) 0.0323(8) Uani 1 1 d . . . . .
C00X C 0.40913(15) 0.2155(4) 0.48889(14) 0.0321(8) Uani 1 1 d . . . . .
H00X H 0.4471 0.1586 0.5107 0.039 Uiso 1 1 calc R . . . .
C8 C 0.08565(18) 0.6268(4) 0.32105(15) 0.0412(9) Uani 1 1 d D . . . .
H8AA H 0.0580 0.6666 0.3436 0.062 Uiso 0.7111(14) 1 calc GR . P A 1
H8AB H 0.1074 0.5246 0.3380 0.062 Uiso 0.7111(14) 1 calc GR . P A 1
H8AC H 0.0587 0.6055 0.2816 0.062 Uiso 0.7111(14) 1 calc GR . P A 1
H8BD H 0.1287 0.6199 0.3497 0.062 Uiso 0.2889(14) 1 calc GR . P A 2
H8BE H 0.0748 0.5203 0.3016 0.062 Uiso 0.2889(14) 1 calc GR . P A 2
H8BF H 0.0529 0.6547 0.3401 0.062 Uiso 0.2889(14) 1 calc GR . P A 2
C6 C 0.0968(2) 0.9503(4) 0.30182(19) 0.0582(12) Uani 1 1 d D . . . .
H6AA H 0.0642 0.9302 0.2647 0.087 Uiso 0.7111(14) 1 calc GR . P A 1
H6AB H 0.1230 1.0470 0.2990 0.087 Uiso 0.7111(14) 1 calc GR . P A 1
H6AC H 0.0747 0.9704 0.3309 0.087 Uiso 0.7111(14) 1 calc GR . P A 1
H6BD H 0.0579 0.9792 0.3127 0.087 Uiso 0.2889(14) 1 calc GR . P A 2
H6BE H 0.1041 1.0339 0.2754 0.087 Uiso 0.2889(14) 1 calc GR . P A 2
H6BF H 0.1347 0.9459 0.3362 0.087 Uiso 0.2889(14) 1 calc GR . P A 2
S2A S 0.14643(5) 0.78167(12) 0.32091(4) 0.0220(2) Uani 0.7111(14) 1 d D . P A 1
S2B S 0.08670(12) 0.7773(3) 0.27153(10) 0.0220(2) Uani 0.2889(14) 1 d D . P A 2
O5A O 0.16021(16) 0.7347(4) 0.26254(13) 0.0258(4) Uani 0.7111(14) 1 d D . P A 1
O5B O 0.1790(4) 0.7435(11) 0.2794(3) 0.0258(4) Uani 0.2889(14) 1 d D . P A 2

loop_
_atom_site_aniso_label
_atom_site_aniso_U_11
_atom_site_aniso_U_22
_atom_site_aniso_U_33
_atom_site_aniso_U_23
_atom_site_aniso_U_13
_atom_site_aniso_U_12
O002 0.0390(11) 0.0198(8) 0.0246(10) -0.0008(7) 0.0187(8) 0.0007(8)
O003 0.0270(11) 0.0287(11) 0.0294(11) -0.0053(9) 0.0076(9) -0.0052(9)
O004 0.0285(12) 0.0416(13) 0.0231(11) 0.0020(9) 0.0118(9) -0.0053(10)
N005 0.0242(13) 0.0159(11) 0.0242(12) -0.0007(9) 0.0070(10) 0.0025(10)
N2 0.0205(13) 0.0228(12) 0.0241(13) 0.0006(10) 0.0061(10) 0.0012(10)
O1 0.0589(16) 0.0363(13) 0.0350(13) -0.0016(10) 0.0266(12) -0.0164(12)
N008 0.0293(14) 0.0164(11) 0.0204(12) -0.0026(9) 0.0040(10) 0.0005(10)
N009 0.0182(13) 0.0224(12) 0.0271(13) -0.0013(10) 0.0103(10) 0.0016(10)
O2 0.0290(13) 0.0471(15) 0.0595(17) -0.0114(13) 0.0175(12) 0.0035(11)
O00B 0.0706(18) 0.0340(13) 0.0295(12) -0.0106(10) 0.0251(12) -0.0168(12)
N00C 0.0242(13) 0.0273(13) 0.0182(12) 0.0003(10) 0.0066(10) -0.0021(10)
O00E 0.0276(14) 0.0450(15) 0.094(2) 0.0221(14) 0.0128(14) 0.0175(12)
N4 0.0205(14) 0.0207(13) 0.066(2) 0.0034(13) 0.0125(14) 0.0017(11)
O00G 0.0544(18) 0.103(2) 0.0290(14) 0.0050(14) 0.0101(13) -0.0405(17)
N1 0.0463(17) 0.0241(13) 0.0253(13) -0.0010(11) 0.0180(13) -0.0042(12)
O3 0.0582(18) 0.0619(17) 0.0412(15) 0.0284(13) -0.0135(14) -0.0224(15)
C00J 0.0232(15) 0.0180(13) 0.0168(13) -0.0003(11) 0.0120(11) 0.0002(11)
C00L 0.0221(15) 0.0159(13) 0.0224(14) 0.0035(11) 0.0082(12) 0.0050(11)
C00M 0.0223(15) 0.0167(13) 0.0223(14) 0.0025(11) 0.0079(12) 0.0027(11)
C00N 0.0274(16) 0.0155(13) 0.0223(14) 0.0000(11) 0.0071(12) 0.0034(12)
C00O 0.0172(14) 0.0163(13) 0.0262(15) 0.0009(11) 0.0063(12) -0.0042(11)
C00P 0.0170(14) 0.0251(14) 0.0246(15) 0.0016(12) 0.0048(12) -0.0032(12)
N3 0.0443(19) 0.0545(19) 0.0335(17) 0.0142(15) -0.0021(16) -0.0326(16)
C00R 0.0276(16) 0.0175(13) 0.0231(15) 0.0004(11) 0.0073(12) -0.0003(12)
C00S 0.0342(17) 0.0193(13) 0.0222(15) 0.0026(11) 0.0132(13) 0.0025(12)
C00T 0.0175(15) 0.0183(14) 0.0404(18) 0.0020(12) 0.0055(13) -0.0039(11)
C00U 0.0302(17) 0.0176(13) 0.0310(16) 0.0024(12) 0.0150(13) -0.0020(12)
C00V 0.0257(17) 0.0342(16) 0.0267(16) -0.0001(13) 0.0093(13) -0.0109(14)
C00W 0.0317(18) 0.0338(17) 0.0259(16) 0.0097(13) 0.0002(14) -0.0171(14)
C00X 0.0188(16) 0.0247(15) 0.0449(19) 0.0114(14) -0.0026(14) -0.0079(13)
C8 0.049(2) 0.0391(19) 0.044(2) 0.0032(16) 0.0263(18) -0.0095(17)
C6 0.062(3) 0.036(2) 0.099(3) -0.003(2) 0.058(3) 0.0062(19)
S2A 0.0202(5) 0.0293(5) 0.0190(5) -0.0003(4) 0.0096(4) 0.0009(4)
S2B 0.0202(5) 0.0293(5) 0.0190(5) -0.0003(4) 0.0096(4) 0.0009(4)
O5A 0.0390(11) 0.0198(8) 0.0246(10) -0.0008(7) 0.0187(8) 0.0007(8)
O5B 0.0390(11) 0.0198(8) 0.0246(10) -0.0008(7) 0.0187(8) 0.0007(8)

loop_
_atom_type_symbol
_atom_type_description
_atom_type_scat_dispersion_real
_atom_type_scat_dispersion_imag
_atom_type_scat_source
C C 0.0033 0.0016 'International Tables Vol C Tables 4.2.6.8 and 6.1.1.4'
H H 0.0000 0.0000 'International Tables Vol C Tables 4.2.6.8 and 6.1.1.4'
N N 0.0061 0.0033 'International Tables Vol C Tables 4.2.6.8 and 6.1.1.4'
O O 0.0106 0.0060 'International Tables Vol C Tables 4.2.6.8 and 6.1.1.4'
S S 0.1246 0.1234 'International Tables Vol C Tables 4.2.6.8 and 6.1.1.4'

loop_
_geom_angle_atom_site_label_1
_geom_angle_atom_site_label_2
_geom_angle_atom_site_label_3
_geom_angle
_geom_angle_site_symmetry_1
_geom_angle_site_symmetry_3
_geom_angle_publ_flag
N009 N005 H005 122.0 . . ?
C00J N005 H005 122.0 . . ?
C00J N005 N009 115.9(2) . . ?
O003 N2 O004 122.2(2) . . ?
O003 N2 C00M 118.8(2) . . ?
O004 N2 C00M 119.0(2) . . ?
N00C N008 H008 120.9 . . ?
C00J N008 H008 120.9 . . ?
C00J N008 N00C 118.2(2) . . ?
N005 N009 H009 120.2 . . ?
C00O N009 N005 119.6(2) . . ?
C00O N009 H009 120.2 . . ?
N008 N00C H00C 120.2 . . ?
C00L N00C N008 119.7(2) . . ?
C00L N00C H00C 120.2 . . ?
O2 N4 C00T 118.5(3) . . ?
O00E N4 O2 122.9(3) . . ?
O00E N4 C00T 118.6(3) . . ?
O1 N1 C00S 118.0(2) . . ?
O00B N1 O1 123.6(2) . . ?
O00B N1 C00S 118.4(2) . . ?
O002 C00J N005 124.6(3) . . ?
O002 C00J N008 123.8(3) . . ?
N008 C00J N005 111.6(2) . . ?
N00C C00L C00M 123.4(2) . . ?
N00C C00L C00R 120.0(2) . . ?
C00R C00L C00M 116.6(2) . . ?
C00L C00M N2 121.5(2) . . ?
C00N C00M N2 116.5(2) . . ?
C00N C00M C00L 121.9(3) . . ?
C00M C00N H00N 120.6 . . ?
C00S C00N C00M 118.7(3) . . ?
C00S C00N H00N 120.6 . . ?
N009 C00O C00P 119.7(2) . . ?
N009 C00O C00T 123.7(3) . . ?
C00P C00O C00T 116.7(3) . . ?
C00O C00P H00P 119.1 . . ?
C00V C00P C00O 121.8(3) . . ?
C00V C00P H00P 119.1 . . ?
O00G N3 O3 123.3(3) . . ?
O00G N3 C00W 117.7(3) . . ?
O3 N3 C00W 119.0(4) . . ?
C00L C00R H00R 119.3 . . ?
C00U C00R C00L 121.4(3) . . ?
C00U C00R H00R 119.3 . . ?
C00N C00S N1 118.8(3) . . ?
C00N C00S C00U 121.3(3) . . ?
C00U C00S N1 119.8(3) . . ?
C00O C00T N4 122.1(3) . . ?
C00X C00T N4 115.9(3) . . ?
C00X C00T C00O 121.9(3) . . ?
C00R C00U C00S 120.0(3) . . ?
C00R C00U H00U 120.0 . . ?
C00S C00U H00U 120.0 . . ?
C00P C00V H00V 120.3 . . ?
C00P C00V C00W 119.3(3) . . ?
C00W C00V H00V 120.3 . . ?
C00V C00W N3 119.4(3) . . ?
C00X C00W N3 119.0(3) . . ?
C00X C00W C00V 121.6(3) . . ?
C00T C00X H00X 120.6 . . ?
C00W C00X C00T 118.7(3) . . ?
C00W C00X H00X 120.6 . . ?
H8AA C8 H8AB 109.5 . . ?
H8AA C8 H8AC 109.5 . . ?
H8AB C8 H8AC 109.5 . . ?
H8BD C8 H8BE 109.5 . . ?
H8BD C8 H8BF 109.5 . . ?
H8BE C8 H8BF 109.5 . . ?
S2A C8 H8AA 109.5 . . ?
S2A C8 H8AB 109.5 . . ?
S2A C8 H8AC 109.5 . . ?
S2B C8 H8BD 109.5 . . ?
S2B C8 H8BE 109.5 . . ?
S2B C8 H8BF 109.5 . . ?
H6AA C6 H6AB 109.5 . . ?
H6AA C6 H6AC 109.5 . . ?
H6AB C6 H6AC 109.5 . . ?
H6BD C6 H6BE 109.5 . . ?
H6BD C6 H6BF 109.5 . . ?
H6BE C6 H6BF 109.5 . . ?
S2A C6 H6AA 109.5 . . ?
S2A C6 H6AB 109.5 . . ?
S2A C6 H6AC 109.5 . . ?
S2B C6 H6BD 109.5 . . ?
S2B C6 H6BE 109.5 . . ?
S2B C6 H6BF 109.5 . . ?
C6 S2A C8 99.38(19) . . ?
O5A S2A C8 99.47(17) . . ?
O5A S2A C6 102.45(19) . . ?
C8 S2B O5B 93.4(3) . . ?
C6 S2B C8 109.2(2) . . ?
C6 S2B O5B 95.0(3) . . ?

loop_
_geom_bond_atom_site_label_1
_geom_bond_atom_site_label_2
_geom_bond_distance
_geom_bond_site_symmetry_2
_geom_bond_publ_flag
O002 C00J 1.223(3) . ?
O003 N2 1.227(3) . ?
O004 N2 1.239(3) . ?
N005 H005 0.8800 . ?
N005 N009 1.390(3) . ?
N005 C00J 1.381(3) . ?
N2 C00M 1.449(4) . ?
O1 N1 1.236(3) . ?
N008 H008 0.8800 . ?
N008 N00C 1.380(3) . ?
N008 C00J 1.364(4) . ?
N009 H009 0.8800 . ?
N009 C00O 1.355(4) . ?
O2 N4 1.236(4) . ?
O00B N1 1.227(3) . ?
N00C H00C 0.8800 . ?
N00C C00L 1.357(3) . ?
O00E N4 1.232(3) . ?
N4 C00T 1.451(4) . ?
O00G N3 1.226(4) . ?
N1 C00S 1.454(4) . ?
O3 N3 1.228(4) . ?
C00L C00M 1.423(4) . ?
C00L C00R 1.413(4) . ?
C00M C00N 1.384(4) . ?
C00N H00N 0.9500 . ?
C00N C00S 1.377(4) . ?
C00O C00P 1.412(4) . ?
C00O C00T 1.416(4) . ?
C00P H00P 0.9500 . ?
C00P C00V 1.370(4) . ?
N3 C00W 1.455(4) . ?
C00R H00R 0.9500 . ?
C00R C00U 1.365(4) . ?
C00S C00U 1.391(4) . ?
C00T C00X 1.385(4) . ?
C00U H00U 0.9500 . ?
C00V H00V 0.9500 . ?
C00V C00W 1.393(4) . ?
C00W C00X 1.375(5) . ?
C00X H00X 0.9500 . ?
C8 H8AA 0.9800 . ?
C8 H8AB 0.9800 . ?
C8 H8AC 0.9800 . ?
C8 H8BD 0.9800 . ?
C8 H8BE 0.9800 . ?
C8 H8BF 0.9800 . ?
C8 S2A 1.812(3) . ?
C8 S2B 1.724(4) . ?
C6 H6AA 0.9800 . ?
C6 H6AB 0.9800 . ?
C6 H6AC 0.9800 . ?
C6 H6BD 0.9800 . ?
C6 H6BE 0.9800 . ?
C6 H6BF 0.9800 . ?
C6 S2A 1.710(4) . ?
C6 S2B 1.570(4) . ?
S2A O5A 1.589(3) . ?
S2B O5B 1.955(9) . ?

loop_
_smtbx_masks_void_nr
_smtbx_masks_void_average_x
_smtbx_masks_void_average_y
_smtbx_masks_void_average_z
_smtbx_masks_void_volume
_smtbx_masks_void_count_electrons
_smtbx_masks_void_content
1 0.000 0.279 0.250 16.8 3.4 ?
2 0.000 0.721 0.750 16.8 3.4 ?
3 0.500 0.221 0.750 16.8 3.4 ?
4 0.500 0.779 0.250 16.8 3.4 ?
